data_7203148
loop_
_publ_author_name
'Adkine, Prashant'
'Cantat, Thibault'
'Deschamps, Eliane'
'Ricard, Louis'
'M\'ezailles, Nicolas'
'Le Floch, Pascal'
'Geoffroy, Michel'

_publ_section_title
;
 EPR and DFT studies of the one-electron reduction product of
 phospholium cations.
;
_journal_issue 7
_journal_name_full 'Physical chemistry chemical physics : PCCP'
_journal_page_first 862
_journal_page_last 868
_journal_paper_doi 10.1039/b513736p
_journal_volume 8
_journal_year 2006
_chemical_formula_sum 'C20 H18 Cl2 I P'
_chemical_formula_weight 487.11
_chemical_name_systematic
; 
 ? 
;
_space_group_IT_number 14
_symmetry_cell_setting monoclinic
_symmetry_space_group_name_Hall '-P 2yn'
_symmetry_space_group_name_H-M 'P 1 21/n 1'
_atom_sites_solution_hydrogens geom
_atom_sites_solution_primary direct
_atom_sites_solution_secondary difmap
_audit_creation_method SHELXL-97
_cell_angle_alpha 90.00
_cell_angle_beta 104.570(1)
_cell_angle_gamma 90.00
_cell_formula_units_Z 8
_cell_length_a 19.007(1)
_cell_length_b 10.697(1)
_cell_length_c 20.438(1)
_cell_measurement_reflns_used 251
_cell_measurement_temperature 150.0(1)
_cell_measurement_theta_max 20.0
_cell_measurement_theta_min 3.0
_cell_volume 4021.8(5)
_computing_structure_refinement 'SHELXL-97 (Sheldrick, 1997)'
_computing_structure_solution 'SHELXS-97 (Sheldrick, 1990)'
_diffrn_ambient_temperature 150.0(1)
_diffrn_measured_fraction_theta_full 0.996
_diffrn_measured_fraction_theta_max 0.996
_diffrn_measurement_device_type KappaCCD
_diffrn_measurement_method 'phi and omega scans'
_diffrn_radiation_monochromator graphite
_diffrn_radiation_source 'fine-focus sealed tube'
_diffrn_radiation_type MoK\a
_diffrn_radiation_wavelength 0.71069
_diffrn_reflns_av_R_equivalents 0.0212
_diffrn_reflns_av_sigmaI/netI 0.0433
_diffrn_reflns_limit_h_max 26
_diffrn_reflns_limit_h_min -26
_diffrn_reflns_limit_k_max 15
_diffrn_reflns_limit_k_min -13
_diffrn_reflns_limit_l_max 28
_diffrn_reflns_limit_l_min -28
_diffrn_reflns_number 20481
_diffrn_reflns_theta_full 30.03
_diffrn_reflns_theta_max 30.03
_diffrn_reflns_theta_min 2.80
_exptl_absorpt_coefficient_mu 1.937
_exptl_absorpt_correction_T_max 0.7219
_exptl_absorpt_correction_T_min 0.6753
_exptl_absorpt_correction_type multi-scan
_exptl_crystal_colour colorless
_exptl_crystal_density_diffrn 1.609
_exptl_crystal_density_method 'not measured'
_exptl_crystal_description block
_exptl_crystal_F_000 1920
_exptl_crystal_size_max 0.22
_exptl_crystal_size_mid 0.20
_exptl_crystal_size_min 0.18
_refine_diff_density_max 1.314
_refine_diff_density_min -0.982
_refine_diff_density_rms 0.092
_refine_ls_extinction_method none
_refine_ls_goodness_of_fit_ref 1.005
_refine_ls_hydrogen_treatment mixed
_refine_ls_matrix_type full
_refine_ls_number_parameters 435
_refine_ls_number_reflns 11713
_refine_ls_number_restraints 0
_refine_ls_restrained_S_all 1.005
_refine_ls_R_factor_all 0.0496
_refine_ls_R_factor_gt 0.0318
_refine_ls_shift/su_max 0.001
_refine_ls_shift/su_mean 0.000
_refine_ls_structure_factor_coef Fsqd
_refine_ls_weighting_details 'calc w=1/[\s^2^(Fo^2^)+(0.0338P)^2^+0.0000P] where P=(Fo^2^+2Fc^2^)/3'
_refine_ls_weighting_scheme calc
_refine_ls_wR_factor_gt 0.0699
_refine_ls_wR_factor_ref 0.0750
_reflns_number_gt 8815
_reflns_number_total 11713
_reflns_threshold_expression >2sigma(I)
_cod_data_source_file b513736p.txt
_cod_data_source_block dibenzpme
_cod_depositor_comments
;
The following automatic conversions were performed:
'_symmetry_cell_setting' value 'Monoclinic' changed to 'monoclinic'
according to '/home/saulius/struct/CIF-dictionaries/cif_core.dic'
dictionary named 'cif_core.dic' version 2.4.1 from 2010-06-29.

Automatic conversion script
Id: cif_fix_enum 1527 2010-12-29 10:47:43Z saulius 
;
_cod_original_sg_symbol_H-M 'P21/n     '
_cod_database_code 7203148

loop_
_symmetry_equiv_pos_as_xyz
'x, y, z'
'-x+1/2, y+1/2, -z+1/2'
'-x, -y, -z'
'x-1/2, -y-1/2, z-1/2'

loop_
_atom_site_label
_atom_site_type_symbol
_atom_site_fract_x
_atom_site_fract_y
_atom_site_fract_z
_atom_site_U_iso_or_equiv
_atom_site_adp_type
_atom_site_occupancy
_atom_site_symmetry_multiplicity
_atom_site_calc_flag
_atom_site_refinement_flags
_atom_site_disorder_assembly
_atom_site_disorder_group
P1 P 0.64810(3) 0.03071(5) 0.32051(3) 0.02053(11) Uani 1 1 d . . .
C1 C 0.70765(10) -0.05497(18) 0.38713(10) 0.0216(4) Uani 1 1 d . . .
C2 C 0.69197(11) -0.11789(18) 0.44124(11) 0.0254(4) Uani 1 1 d . . .
H2 H 0.6440 -0.1186 0.4473 0.031 Uiso 1 1 calc R . .
C3 C 0.74805(12) -0.17961(19) 0.48627(11) 0.0300(5) Uani 1 1 d . . .
H3 H 0.7386 -0.2228 0.5238 0.036 Uiso 1 1 calc R . .
C4 C 0.81789(12) -0.1786(2) 0.47688(11) 0.0301(5) Uani 1 1 d . . .
H4 H 0.8556 -0.2218 0.5080 0.036 Uiso 1 1 calc R . .
C5 C 0.83363(11) -0.11566(19) 0.42280(11) 0.0268(5) Uani 1 1 d . . .
H5 H 0.8816 -0.1155 0.4168 0.032 Uiso 1 1 calc R . .
C6 C 0.77800(10) -0.05302(18) 0.37771(10) 0.0218(4) Uani 1 1 d . . .
C7 C 0.78415(10) 0.01889(17) 0.31736(10) 0.0204(4) Uani 1 1 d . . .
C8 C 0.84584(10) 0.02899(19) 0.29262(11) 0.0253(4) Uani 1 1 d . . .
H8 H 0.8896 -0.0123 0.3148 0.030 Uiso 1 1 calc R . .
C9 C 0.84255(11) 0.10037(19) 0.23499(12) 0.0276(5) Uani 1 1 d . . .
H9 H 0.8844 0.1080 0.2179 0.033 Uiso 1 1 calc R . .
C10 C 0.77863(11) 0.16053(18) 0.20225(11) 0.0266(5) Uani 1 1 d . . .
H10 H 0.7775 0.2098 0.1633 0.032 Uiso 1 1 calc R . .
C11 C 0.71634(11) 0.14965(18) 0.22559(11) 0.0239(4) Uani 1 1 d . . .
H11 H 0.6725 0.1902 0.2029 0.029 Uiso 1 1 calc R . .
C12 C 0.71957(10) 0.07816(17) 0.28284(10) 0.0210(4) Uani 1 1 d . . .
C13 C 0.58287(11) -0.06817(18) 0.26648(11) 0.0261(4) Uani 1 1 d . . .
H13A H 0.6081 -0.1325 0.2469 0.039 Uiso 1 1 calc R . .
H13B H 0.5522 -0.0181 0.2301 0.039 Uiso 1 1 calc R . .
H13C H 0.5525 -0.1081 0.2927 0.039 Uiso 1 1 calc R . .
C14 C 0.60170(10) 0.15231(18) 0.35271(10) 0.0224(4) Uani 1 1 d . . .
C15 C 0.61966(11) 0.27731(18) 0.34887(11) 0.0256(5) Uani 1 1 d . . .
H15 H 0.6555 0.3013 0.3262 0.031 Uiso 1 1 calc R . .
C16 C 0.58469(11) 0.3671(2) 0.37854(12) 0.0303(5) Uani 1 1 d . . .
H16 H 0.5966 0.4530 0.3762 0.036 Uiso 1 1 calc R . .
C17 C 0.53259(12) 0.3316(2) 0.41138(12) 0.0322(5) Uani 1 1 d . . .
H17 H 0.5093 0.3932 0.4320 0.039 Uiso 1 1 calc R . .
C18 C 0.51412(12) 0.2070(2) 0.41439(13) 0.0340(5) Uani 1 1 d . . .
H18 H 0.4780 0.1837 0.4368 0.041 Uiso 1 1 calc R . .
C19 C 0.54794(10) 0.1163(2) 0.38495(11) 0.0278(5) Uani 1 1 d . . .
H19 H 0.5349 0.0308 0.3866 0.033 Uiso 1 1 calc R . .
P2 P 0.14348(3) 0.03761(5) 0.30584(3) 0.02087(11) Uani 1 1 d . . .
C20 C 0.21893(10) 0.08147(17) 0.27330(10) 0.0221(4) Uani 1 1 d . . .
C21 C 0.21916(12) 0.14781(19) 0.21469(11) 0.0282(5) Uani 1 1 d . . .
H21 H 0.1757 0.1829 0.1874 0.034 Uiso 1 1 calc R . .
C22 C 0.28472(12) 0.16106(19) 0.19736(12) 0.0329(5) Uani 1 1 d . . .
H22 H 0.2864 0.2063 0.1578 0.039 Uiso 1 1 calc R . .
C23 C 0.34795(12) 0.1090(2) 0.23718(12) 0.0319(5) Uani 1 1 d . . .
H23 H 0.3923 0.1194 0.2245 0.038 Uiso 1 1 calc R . .
C24 C 0.34757(11) 0.04201(19) 0.29533(11) 0.0282(5) Uani 1 1 d . . .
H24 H 0.3912 0.0067 0.3222 0.034 Uiso 1 1 calc R . .
C25 C 0.28228(10) 0.02746(18) 0.31355(11) 0.0227(4) Uani 1 1 d . . .
C26 C 0.27100(10) -0.04294(18) 0.37259(10) 0.0221(4) Uani 1 1 d . . .
C27 C 0.32324(11) -0.10465(19) 0.42137(11) 0.0269(5) Uani 1 1 d . . .
H27 H 0.3727 -0.1043 0.4196 0.032 Uiso 1 1 calc R . .
C28 C 0.30226(12) -0.16684(19) 0.47265(11) 0.0284(5) Uani 1 1 d . . .
H28 H 0.3379 -0.2098 0.5060 0.034 Uiso 1 1 calc R . .
C29 C 0.23039(12) -0.16812(19) 0.47672(11) 0.0277(5) Uani 1 1 d . . .
H29 H 0.2176 -0.2106 0.5129 0.033 Uiso 1 1 calc R . .
C30 C 0.17743(11) -0.10750(18) 0.42808(11) 0.0250(4) Uani 1 1 d . . .
H30 H 0.1281 -0.1077 0.4303 0.030 Uiso 1 1 calc R . .
C31 C 0.19835(10) -0.04638(17) 0.37597(10) 0.0207(4) Uani 1 1 d . . .
C32 C 0.07959(11) -0.05669(19) 0.24782(11) 0.0272(5) Uani 1 1 d . . .
H32A H 0.0534 -0.0051 0.2098 0.041 Uiso 1 1 calc R . .
H32B H 0.0449 -0.0929 0.2708 0.041 Uiso 1 1 calc R . .
H32C H 0.1053 -0.1240 0.2309 0.041 Uiso 1 1 calc R . .
C33 C 0.03717(11) 0.1338(2) 0.35926(12) 0.0304(5) Uani 1 1 d . . .
H33 H 0.0197 0.0503 0.3567 0.037 Uiso 1 1 calc R . .
C34 C 0.09733(10) 0.16356(18) 0.33482(10) 0.0226(4) Uani 1 1 d . . .
C35 C 0.00314(12) 0.2265(2) 0.38722(13) 0.0346(6) Uani 1 1 d . . .
H35 H -0.0381 0.2072 0.4037 0.042 Uiso 1 1 calc R . .
C36 C 0.02955(11) 0.3479(2) 0.39104(11) 0.0305(5) Uani 1 1 d . . .
H36 H 0.0064 0.4115 0.4105 0.037 Uiso 1 1 calc R . .
C37 C 0.08888(12) 0.37730(19) 0.36691(11) 0.0295(5) Uani 1 1 d . . .
H37 H 0.1061 0.4610 0.3695 0.035 Uiso 1 1 calc R . .
C38 C 0.12362(12) 0.28536(18) 0.33877(11) 0.0272(5) Uani 1 1 d . . .
H38 H 0.1648 0.3054 0.3224 0.033 Uiso 1 1 calc R . .
Cl1 Cl 0.19005(3) 0.64450(5) 0.64275(3) 0.03680(13) Uani 1 1 d . . .
Cl2 Cl 0.10148(3) 0.59011(5) 0.50781(3) 0.03686(13) Uani 1 1 d . . .
C39 C 0.15184(12) 0.5252(2) 0.58472(12) 0.0343(5) Uani 1 1 d . . .
H39A H 0.1911 0.4718 0.5762 0.041 Uiso 1 1 calc R . .
H39B H 0.1197 0.4721 0.6043 0.041 Uiso 1 1 calc R . .
Cl3 Cl 0.22615(4) 1.00728(5) 0.02900(4) 0.04714(16) Uani 1 1 d . . .
Cl4 Cl 0.16741(3) 0.84164(6) 0.11505(3) 0.04608(16) Uani 1 1 d . . .
C40 C 0.14610(13) 0.9542(2) 0.04935(14) 0.0433(6) Uani 1 1 d . . .
H40A H 0.1131 0.9166 0.0088 0.052 Uiso 1 1 calc R . .
H40B H 0.1207 1.0258 0.0638 0.052 Uiso 1 1 calc R . .
I1 I 0.001918(8) 0.214465(13) 0.109844(8) 0.03055(5) Uani 1 1 d . . .
I2 I 0.512047(7) 0.225178(13) 0.145787(8) 0.02756(5) Uani 1 1 d . . .

loop_
_atom_site_aniso_label
_atom_site_aniso_U_11
_atom_site_aniso_U_22
_atom_site_aniso_U_33
_atom_site_aniso_U_23
_atom_site_aniso_U_13
_atom_site_aniso_U_12
P1 0.0180(2) 0.0203(3) 0.0231(3) -0.0008(2) 0.0047(2) 0.0003(2)
C1 0.0224(10) 0.0192(10) 0.0226(11) -0.0029(8) 0.0045(8) -0.0009(8)
C2 0.0260(11) 0.0227(10) 0.0274(11) -0.0026(9) 0.0063(9) -0.0016(8)
C3 0.0404(13) 0.0252(11) 0.0247(12) 0.0015(9) 0.0090(10) 0.0008(10)
C4 0.0329(12) 0.0271(11) 0.0267(12) 0.0023(10) 0.0006(10) 0.0048(9)
C5 0.0229(10) 0.0277(11) 0.0284(12) -0.0028(9) 0.0038(9) 0.0022(8)
C6 0.0232(10) 0.0178(10) 0.0233(11) -0.0014(8) 0.0038(8) 0.0008(8)
C7 0.0210(9) 0.0168(9) 0.0235(11) -0.0016(8) 0.0056(8) -0.0006(8)
C8 0.0194(10) 0.0241(10) 0.0324(12) -0.0021(9) 0.0063(9) 0.0002(8)
C9 0.0268(11) 0.0230(11) 0.0366(13) -0.0012(9) 0.0144(10) -0.0023(9)
C10 0.0312(11) 0.0223(11) 0.0283(12) 0.0011(9) 0.0107(10) -0.0032(9)
C11 0.0238(10) 0.0195(10) 0.0273(11) -0.0005(9) 0.0046(9) -0.0001(8)
C12 0.0194(9) 0.0195(10) 0.0239(11) -0.0027(8) 0.0051(8) -0.0009(8)
C13 0.0265(11) 0.0250(11) 0.0259(11) -0.0011(9) 0.0047(9) -0.0025(8)
C14 0.0207(10) 0.0230(10) 0.0223(11) -0.0013(8) 0.0034(8) 0.0034(8)
C15 0.0253(11) 0.0256(11) 0.0259(11) 0.0014(9) 0.0064(9) 0.0017(8)
C16 0.0322(12) 0.0238(11) 0.0330(13) -0.0016(9) 0.0050(10) 0.0039(9)
C17 0.0307(12) 0.0322(12) 0.0327(13) -0.0060(10) 0.0059(10) 0.0109(10)
C18 0.0224(11) 0.0420(14) 0.0405(14) -0.0035(11) 0.0131(11) 0.0026(9)
C19 0.0204(10) 0.0285(11) 0.0348(13) -0.0015(9) 0.0077(9) -0.0011(8)
P2 0.0187(2) 0.0203(3) 0.0236(3) 0.0012(2) 0.0054(2) 0.0006(2)
C20 0.0219(10) 0.0201(10) 0.0247(11) -0.0011(8) 0.0068(9) -0.0007(8)
C21 0.0325(11) 0.0226(11) 0.0301(12) 0.0011(9) 0.0094(10) 0.0001(9)
C22 0.0474(14) 0.0241(11) 0.0334(13) 0.0004(10) 0.0217(12) -0.0036(10)
C23 0.0315(12) 0.0271(11) 0.0417(14) -0.0039(10) 0.0177(11) -0.0055(9)
C24 0.0226(10) 0.0279(11) 0.0354(13) -0.0036(10) 0.0098(10) 0.0001(9)
C25 0.0227(10) 0.0206(10) 0.0258(11) -0.0036(8) 0.0078(9) -0.0008(8)
C26 0.0210(10) 0.0218(10) 0.0237(11) -0.0031(8) 0.0057(8) -0.0004(8)
C27 0.0222(10) 0.0276(11) 0.0284(12) -0.0032(9) 0.0016(9) 0.0002(9)
C28 0.0318(11) 0.0239(11) 0.0249(11) -0.0005(9) -0.0018(9) 0.0026(9)
C29 0.0383(12) 0.0238(11) 0.0203(11) 0.0015(9) 0.0061(9) -0.0022(9)
C30 0.0260(10) 0.0234(10) 0.0263(11) -0.0034(9) 0.0077(9) -0.0014(8)
C31 0.0235(10) 0.0164(9) 0.0216(10) -0.0006(8) 0.0046(8) -0.0004(8)
C32 0.0254(11) 0.0280(11) 0.0271(12) 0.0000(9) 0.0042(9) -0.0032(9)
C33 0.0209(10) 0.0281(11) 0.0432(14) -0.0041(10) 0.0096(10) -0.0015(9)
C34 0.0196(10) 0.0218(10) 0.0248(11) 0.0013(8) 0.0027(8) 0.0041(8)
C35 0.0215(11) 0.0380(14) 0.0460(16) -0.0043(11) 0.0114(11) 0.0015(9)
C36 0.0285(11) 0.0297(12) 0.0318(13) -0.0042(10) 0.0050(10) 0.0089(9)
C37 0.0365(12) 0.0214(11) 0.0303(12) 0.0017(9) 0.0076(10) 0.0021(9)
C38 0.0279(11) 0.0276(12) 0.0273(12) 0.0021(9) 0.0094(10) 0.0004(9)
Cl1 0.0371(3) 0.0387(3) 0.0326(3) -0.0032(3) 0.0050(3) -0.0055(2)
Cl2 0.0372(3) 0.0439(3) 0.0285(3) -0.0013(3) 0.0066(3) -0.0041(3)
C39 0.0354(12) 0.0313(12) 0.0354(14) 0.0009(10) 0.0075(11) 0.0009(10)
Cl3 0.0515(4) 0.0337(3) 0.0599(4) 0.0028(3) 0.0211(4) -0.0046(3)
Cl4 0.0419(3) 0.0553(4) 0.0471(4) 0.0036(3) 0.0225(3) 0.0019(3)
C40 0.0349(13) 0.0447(15) 0.0489(17) -0.0021(13) 0.0081(12) 0.0054(11)
I1 0.02774(8) 0.02808(8) 0.03660(9) 0.00235(6) 0.00950(7) 0.00141(5)
I2 0.02226(7) 0.02716(8) 0.03364(9) -0.00037(6) 0.00774(6) 0.00084(5)

loop_
_atom_type_symbol
_atom_type_description
_atom_type_scat_dispersion_real
_atom_type_scat_dispersion_imag
_atom_type_scat_source
C C 0.0033 0.0016 'International Tables Vol C Tables 4.2.6.8 and 6.1.1.4'
H H 0.0000 0.0000 'International Tables Vol C Tables 4.2.6.8 and 6.1.1.4'
Cl Cl 0.1484 0.1585 'International Tables Vol C Tables 4.2.6.8 and 6.1.1.4'
I I -0.4742 1.8119 'International Tables Vol C Tables 4.2.6.8 and 6.1.1.4'
P P 0.1023 0.0942 'International Tables Vol C Tables 4.2.6.8 and 6.1.1.4'

loop_
_geom_angle_atom_site_label_1
_geom_angle_atom_site_label_2
_geom_angle_atom_site_label_3
_geom_angle
_geom_angle_site_symmetry_1
_geom_angle_site_symmetry_3
_geom_angle_publ_flag
C13 P1 C14 109.19(9) . . ?
C13 P1 C1 112.04(10) . . ?
C14 P1 C1 111.65(9) . . ?
C13 P1 C12 112.64(9) . . ?
C14 P1 C12 116.67(9) . . ?
C1 P1 C12 93.97(9) . . ?
C2 C1 C6 121.39(19) . . ?
C2 C1 P1 129.26(15) . . ?
C6 C1 P1 109.35(14) . . ?
C3 C2 C1 118.40(19) . . ?
C2 C3 C4 120.4(2) . . ?
C3 C4 C5 121.2(2) . . ?
C6 C5 C4 118.79(19) . . ?
C5 C6 C1 119.77(18) . . ?
C5 C6 C7 126.61(18) . . ?
C1 C6 C7 113.62(17) . . ?
C8 C7 C12 119.47(18) . . ?
C8 C7 C6 126.29(18) . . ?
C12 C7 C6 114.22(16) . . ?
C9 C8 C7 119.14(19) . . ?
C10 C9 C8 120.65(18) . . ?
C11 C10 C9 120.91(19) . . ?
C12 C11 C10 118.42(19) . . ?
C11 C12 C7 121.38(17) . . ?
C11 C12 P1 129.83(16) . . ?
C7 C12 P1 108.48(14) . . ?
C15 C14 C19 120.68(18) . . ?
C15 C14 P1 121.97(15) . . ?
C19 C14 P1 117.30(15) . . ?
C14 C15 C16 119.33(19) . . ?
C17 C16 C15 120.1(2) . . ?
C16 C17 C18 120.47(19) . . ?
C19 C18 C17 120.4(2) . . ?
C18 C19 C14 119.0(2) . . ?
C32 P2 C31 114.30(10) . . ?
C32 P2 C34 109.75(9) . . ?
C31 P2 C34 110.43(9) . . ?
C32 P2 C20 112.15(9) . . ?
C31 P2 C20 93.98(9) . . ?
C34 P2 C20 115.57(9) . . ?
C21 C20 C25 121.80(18) . . ?
C21 C20 P2 129.02(16) . . ?
C25 C20 P2 108.94(14) . . ?
C22 C21 C20 118.0(2) . . ?
C21 C22 C23 120.7(2) . . ?
C22 C23 C24 121.25(19) . . ?
C23 C24 C25 118.9(2) . . ?
C24 C25 C20 119.30(19) . . ?
C24 C25 C26 126.58(19) . . ?
C20 C25 C26 114.11(16) . . ?
C27 C26 C31 119.30(18) . . ?
C27 C26 C25 127.13(18) . . ?
C31 C26 C25 113.56(18) . . ?
C28 C27 C26 118.94(19) . . ?
C27 C28 C29 121.7(2) . . ?
C30 C29 C28 120.03(19) . . ?
C29 C30 C31 118.27(18) . . ?
C30 C31 C26 121.71(19) . . ?
C30 C31 P2 128.97(15) . . ?
C26 C31 P2 109.32(14) . . ?
C35 C33 C34 119.6(2) . . ?
C38 C34 C33 120.54(18) . . ?
C38 C34 P2 121.75(15) . . ?
C33 C34 P2 117.46(15) . . ?
C33 C35 C36 119.6(2) . . ?
C37 C36 C35 120.74(19) . . ?
C36 C37 C38 120.3(2) . . ?
C37 C38 C34 119.12(19) . . ?
Cl2 C39 Cl1 110.68(12) . . ?
Cl3 C40 Cl4 110.50(13) . . ?

loop_
_geom_bond_atom_site_label_1
_geom_bond_atom_site_label_2
_geom_bond_distance
_geom_bond_site_symmetry_2
_geom_bond_publ_flag
P1 C13 1.785(2) . ?
P1 C14 1.7875(19) . ?
P1 C1 1.789(2) . ?
P1 C12 1.7949(18) . ?
C1 C2 1.389(3) . ?
C1 C6 1.398(3) . ?
C2 C3 1.388(3) . ?
C3 C4 1.388(3) . ?
C4 C5 1.390(3) . ?
C5 C6 1.388(3) . ?
C6 C7 1.483(3) . ?
C7 C8 1.393(2) . ?
C7 C12 1.404(3) . ?
C8 C9 1.392(3) . ?
C9 C10 1.389(3) . ?
C10 C11 1.388(3) . ?
C11 C12 1.386(3) . ?
C14 C15 1.387(3) . ?
C14 C19 1.402(3) . ?
C15 C16 1.391(3) . ?
C16 C17 1.382(3) . ?
C17 C18 1.383(3) . ?
C18 C19 1.383(3) . ?
P2 C32 1.782(2) . ?
P2 C31 1.788(2) . ?
P2 C34 1.7880(19) . ?
P2 C20 1.7886(19) . ?
C20 C21 1.393(3) . ?
C20 C25 1.401(3) . ?
C21 C22 1.386(3) . ?
C22 C23 1.387(3) . ?
C23 C24 1.390(3) . ?
C24 C25 1.391(3) . ?
C25 C26 1.483(3) . ?
C26 C27 1.385(3) . ?
C26 C31 1.400(3) . ?
C27 C28 1.382(3) . ?
C28 C29 1.389(3) . ?
C29 C30 1.385(3) . ?
C30 C31 1.390(3) . ?
C33 C35 1.384(3) . ?
C33 C34 1.395(3) . ?
C34 C38 1.390(3) . ?
C35 C36 1.387(3) . ?
C36 C37 1.376(3) . ?
C37 C38 1.388(3) . ?
Cl1 C39 1.769(2) . ?
Cl2 C39 1.764(2) . ?
Cl3 C40 1.769(2) . ?
Cl4 C40 1.773(3) . ?
